data_7001358
loop_
_publ_author_name
'Sattler, Wesley'
'Yurkerwich, Kevin'
'Parkin, Gerard'

_publ_section_title
;
 Molecular structures of protonated and mercurated derivatives of
 thimerosal
;
_journal_issue 22
_journal_name_full 'Dalton Transactions'
_journal_page_first 4327
_journal_page_last 4333
_journal_paper_doi 10.1039/b823467a
_journal_year 2009
_chemical_formula_sum 'C22 H28 Hg4 O4 S2'
_chemical_formula_weight 1222.92
_chemical_name_systematic
;
?
;
_space_group_IT_number 15
_symmetry_cell_setting monoclinic
_symmetry_space_group_name_Hall '-C 2yc'
_symmetry_space_group_name_H-M 'C 1 2/c 1'
_atom_sites_solution_hydrogens geom
_atom_sites_solution_primary direct
_atom_sites_solution_secondary difmap
_audit_creation_method SHELXL-97
_cell_angle_alpha 90.00
_cell_angle_beta 94.551(2)
_cell_angle_gamma 90.00
_cell_formula_units_Z 4
_cell_length_a 22.943(3)
_cell_length_b 7.7108(9)
_cell_length_c 15.0681(16)
_cell_measurement_reflns_used 9885
_cell_measurement_temperature 125(2)
_cell_measurement_theta_max 32.36
_cell_measurement_theta_min 2.71
_cell_volume 2657.3(5)
_computing_cell_refinement 'Bruker SMART'
_computing_data_collection 'Bruker SMART'
_computing_data_reduction 'Bruker SAINT'
_computing_molecular_graphics 'Bruker SHELXTL'
_computing_publication_material 'Bruker SHELXTL'
_computing_structure_refinement 'SHELXL-97 (Sheldrick, 1997)'
_computing_structure_solution 'SHELXS-97 (Sheldrick, 1990)'
_diffrn_ambient_temperature 125(2)
_diffrn_measured_fraction_theta_full 0.944
_diffrn_measured_fraction_theta_max 0.944
_diffrn_measurement_device_type 'CCD area detector'
_diffrn_measurement_method 'phi and omega scans'
_diffrn_radiation_monochromator graphite
_diffrn_radiation_source 'fine-focus sealed tube'
_diffrn_radiation_type MoK\a
_diffrn_radiation_wavelength 0.71073
_diffrn_reflns_av_R_equivalents 0.0502
_diffrn_reflns_av_sigmaI/netI 0.0514
_diffrn_reflns_limit_h_max 34
_diffrn_reflns_limit_h_min -33
_diffrn_reflns_limit_k_max 11
_diffrn_reflns_limit_k_min -10
_diffrn_reflns_limit_l_max 21
_diffrn_reflns_limit_l_min -22
_diffrn_reflns_number 15744
_diffrn_reflns_theta_full 32.46
_diffrn_reflns_theta_max 32.46
_diffrn_reflns_theta_min 1.78
_exptl_absorpt_coefficient_mu 23.222
_exptl_absorpt_correction_T_max 0.2713
_exptl_absorpt_correction_T_min 0.0214
_exptl_absorpt_correction_type numerical
_exptl_absorpt_process_details SADABS
_exptl_crystal_colour colorless
_exptl_crystal_density_diffrn 3.057
_exptl_crystal_density_method 'not measured'
_exptl_crystal_description block
_exptl_crystal_F_000 2176
_exptl_crystal_size_max 0.72
_exptl_crystal_size_mid 0.23
_exptl_crystal_size_min 0.08
_refine_diff_density_max 9.867
_refine_diff_density_min -2.618
_refine_diff_density_rms 0.531
_refine_ls_extinction_method none
_refine_ls_goodness_of_fit_ref 1.104
_refine_ls_hydrogen_treatment constr
_refine_ls_matrix_type full
_refine_ls_number_parameters 145
_refine_ls_number_reflns 4547
_refine_ls_number_restraints 0
_refine_ls_restrained_S_all 1.104
_refine_ls_R_factor_all 0.0655
_refine_ls_R_factor_gt 0.0509
_refine_ls_shift/su_max 0.001
_refine_ls_shift/su_mean 0.000
_refine_ls_structure_factor_coef Fsqd
_refine_ls_weighting_details 'calc w=1/[\s^2^(Fo^2^)+(0.0869P)^2^+5.0000P] where P=(Fo^2^+2Fc^2^)/3'
_refine_ls_weighting_scheme calc
_refine_ls_wR_factor_gt 0.1302
_refine_ls_wR_factor_ref 0.1416
_reflns_number_gt 3702
_reflns_number_total 4547
_reflns_threshold_expression >2sigma(I)
_cod_data_source_file b823467a.txt
_cod_data_source_block hg2fs
_cod_depositor_comments
;
The following automatic conversions were performed:
'_symmetry_cell_setting' value 'Monoclinic' changed to 'monoclinic'
according to '/home/saulius/struct/CIF-dictionaries/cif_core.dic'
dictionary named 'cif_core.dic' version 2.4.1 from
2010-06-29.

'_refine_ls_hydrogen_treatment' value 'CONSTR' changed to
'constr' according to '/home/saulius/struct/CIF-dictionaries/cif_core.dic'
dictionary named 'cif_core.dic' version 2.4.1 from 2010-06-29.

Automatic conversion script
Id: cif_fix_enum 1527 2010-12-29 10:47:43Z saulius 
;
_cod_original_cell_volume 2657.2(5)
_cod_original_sg_symbol_H-M C2/c
_cod_database_code 7001358

loop_
_symmetry_equiv_pos_as_xyz
'x, y, z'
'-x, y, -z+1/2'
'x+1/2, y+1/2, z'
'-x+1/2, y+1/2, -z+1/2'
'-x, -y, -z'
'x, -y, z-1/2'
'-x+1/2, -y+1/2, -z'
'x+1/2, -y+1/2, z-1/2'

loop_
_atom_site_label
_atom_site_type_symbol
_atom_site_fract_x
_atom_site_fract_y
_atom_site_fract_z
_atom_site_U_iso_or_equiv
_atom_site_adp_type
_atom_site_occupancy
_atom_site_symmetry_multiplicity
_atom_site_calc_flag
_atom_site_refinement_flags
_atom_site_disorder_assembly
_atom_site_disorder_group
Hg1 Hg 0.313328(15) 1.32157(4) 0.20894(2) 0.02036(11) Uani 1 1 d . . .
Hg2 Hg 0.336102(14) 1.73239(4) 0.47709(2) 0.01957(11) Uani 1 1 d . . .
S1 S 0.21634(10) 1.4342(3) 0.19436(13) 0.0215(4) Uani 1 1 d . . .
O1 O 0.3083(3) 1.4448(9) 0.3685(4) 0.0229(12) Uani 1 1 d . . .
O2 O 0.2567(3) 1.5874(8) 0.4636(4) 0.0202(12) Uani 1 1 d . . .
C11 C 0.3999(4) 1.2313(13) 0.2198(7) 0.0262(19) Uani 1 1 d . . .
H11A H 0.4002 1.1051 0.2080 0.031 Uiso 1 1 calc R . .
H11B H 0.4221 1.2894 0.1746 0.031 Uiso 1 1 calc R . .
C12 C 0.4296(6) 1.2670(18) 0.3126(8) 0.042(3) Uani 1 1 d . . .
H12A H 0.4699 1.2236 0.3159 0.062 Uiso 1 1 calc R . .
H12B H 0.4080 1.2080 0.3574 0.062 Uiso 1 1 calc R . .
H12C H 0.4299 1.3921 0.3240 0.062 Uiso 1 1 calc R . .
C21 C 0.4166(4) 1.8562(12) 0.4886(6) 0.0238(17) Uani 1 1 d . . .
H21A H 0.4167 1.9482 0.4428 0.029 Uiso 1 1 calc R . .
H21B H 0.4219 1.9129 0.5477 0.029 Uiso 1 1 calc R . .
C22 C 0.4678(5) 1.7354(17) 0.4782(11) 0.044(3) Uani 1 1 d . . .
H22A H 0.5043 1.8017 0.4843 0.066 Uiso 1 1 calc R . .
H22B H 0.4634 1.6809 0.4193 0.066 Uiso 1 1 calc R . .
H22C H 0.4686 1.6455 0.5243 0.066 Uiso 1 1 calc R . .
C31 C 0.1860(3) 1.3396(11) 0.2891(5) 0.0164(14) Uani 1 1 d . . .
C32 C 0.1345(4) 1.2450(11) 0.2742(6) 0.0242(18) Uani 1 1 d . . .
H32A H 0.1192 1.2248 0.2146 0.029 Uiso 1 1 calc R . .
C33 C 0.1049(4) 1.1798(11) 0.3426(6) 0.0228(17) Uani 1 1 d . . .
H33A H 0.0699 1.1156 0.3296 0.027 Uiso 1 1 calc R . .
C34 C 0.1254(5) 1.2068(12) 0.4294(6) 0.0262(19) Uani 1 1 d . . .
H34A H 0.1054 1.1605 0.4770 0.031 Uiso 1 1 calc R . .
C35 C 0.1766(4) 1.3043(11) 0.4462(6) 0.0222(17) Uani 1 1 d . . .
H35A H 0.1909 1.3260 0.5061 0.027 Uiso 1 1 calc R . .
C36 C 0.2072(4) 1.3703(11) 0.3773(5) 0.0181(15) Uani 1 1 d . . .
C37 C 0.2618(4) 1.4726(10) 0.4027(5) 0.0170(14) Uani 1 1 d . . .

loop_
_atom_site_aniso_label
_atom_site_aniso_U_11
_atom_site_aniso_U_22
_atom_site_aniso_U_33
_atom_site_aniso_U_23
_atom_site_aniso_U_13
_atom_site_aniso_U_12
Hg1 0.02702(18) 0.01925(17) 0.01537(16) -0.00363(10) 0.00520(11) -0.00232(11)
Hg2 0.02366(18) 0.01901(17) 0.01615(16) -0.00291(10) 0.00218(11) -0.00065(11)
S1 0.0281(10) 0.0215(10) 0.0149(8) 0.0002(7) 0.0015(7) -0.0005(8)
O1 0.022(3) 0.025(3) 0.023(3) -0.007(2) 0.006(2) -0.001(2)
O2 0.022(3) 0.020(3) 0.019(3) -0.007(2) 0.007(2) -0.001(2)
C11 0.032(5) 0.022(4) 0.026(5) -0.008(3) 0.011(4) 0.001(3)
C12 0.039(6) 0.055(8) 0.029(6) -0.001(5) -0.002(5) 0.005(5)
C21 0.025(4) 0.020(4) 0.027(4) -0.001(3) 0.001(3) 0.002(3)
C22 0.022(5) 0.047(7) 0.065(8) -0.016(6) 0.008(5) 0.004(5)
C31 0.018(3) 0.018(4) 0.014(3) -0.003(3) 0.003(3) -0.001(3)
C32 0.034(5) 0.018(4) 0.019(4) -0.006(3) -0.004(3) -0.003(3)
C33 0.021(4) 0.015(4) 0.033(5) -0.001(3) 0.003(3) -0.005(3)
C34 0.039(5) 0.017(4) 0.023(4) 0.003(3) 0.007(4) -0.001(4)
C35 0.035(5) 0.016(4) 0.016(4) 0.000(3) 0.003(3) 0.004(3)
C36 0.025(4) 0.012(3) 0.018(4) -0.003(3) 0.006(3) 0.000(3)
C37 0.023(4) 0.013(3) 0.015(3) 0.001(3) 0.002(3) 0.000(3)

loop_
_atom_type_symbol
_atom_type_description
_atom_type_scat_dispersion_real
_atom_type_scat_dispersion_imag
_atom_type_scat_source
C C 0.0033 0.0016 'International Tables Vol C Tables 4.2.6.8 and 6.1.1.4'
H H 0.0000 0.0000 'International Tables Vol C Tables 4.2.6.8 and 6.1.1.4'
O O 0.0106 0.0060 'International Tables Vol C Tables 4.2.6.8 and 6.1.1.4'
S S 0.1246 0.1234 'International Tables Vol C Tables 4.2.6.8 and 6.1.1.4'
Hg Hg -2.3894 9.2266 'International Tables Vol C Tables 4.2.6.8 and 6.1.1.4'

loop_
_geom_angle_atom_site_label_1
_geom_angle_atom_site_label_2
_geom_angle_atom_site_label_3
_geom_angle
_geom_angle_site_symmetry_1
_geom_angle_site_symmetry_3
_geom_angle_publ_flag
C11 Hg1 S1 177.8(3) . . ?
C11 Hg1 O1 99.2(3) . . ?
S1 Hg1 O1 80.93(15) . . ?
C21 Hg2 O2 175.7(3) . . ?
C21 Hg2 O2 116.6(3) . 7_586 ?
O2 Hg2 O2 67.6(2) . 7_586 ?
C21 Hg2 O1 125.0(3) . . ?
O2 Hg2 O1 51.4(2) . . ?
O2 Hg2 O1 116.35(18) 7_586 . ?
C31 S1 Hg1 101.4(3) . . ?
C37 O1 Hg1 123.5(5) . . ?
C37 O1 Hg2 77.5(5) . . ?
Hg1 O1 Hg2 143.8(3) . . ?
C37 O2 Hg2 107.7(5) . . ?
C37 O2 Hg2 134.1(5) . 7_586 ?
Hg2 O2 Hg2 112.4(2) . 7_586 ?
C12 C11 Hg1 111.2(7) . . ?
C22 C21 Hg2 113.6(7) . . ?
C32 C31 C36 117.9(8) . . ?
C32 C31 S1 117.6(6) . . ?
C36 C31 S1 124.1(6) . . ?
C33 C32 C31 122.3(8) . . ?
C34 C33 C32 120.6(8) . . ?
C33 C34 C35 118.2(8) . . ?
C36 C35 C34 121.7(8) . . ?
C35 C36 C31 119.3(8) . . ?
C35 C36 C37 117.4(7) . . ?
C31 C36 C37 123.4(7) . . ?
O1 C37 O2 123.1(8) . . ?
O1 C37 C36 122.1(7) . . ?
O2 C37 C36 114.9(7) . . ?

loop_
_geom_bond_atom_site_label_1
_geom_bond_atom_site_label_2
_geom_bond_distance
_geom_bond_site_symmetry_2
_geom_bond_publ_flag
Hg1 C11 2.099(10) . ?
Hg1 S1 2.382(2) . ?
Hg1 O1 2.596(6) . ?
Hg2 C21 2.074(9) . ?
Hg2 O2 2.132(6) . ?
Hg2 O2 2.751(6) 7_586 ?
Hg2 O1 2.799(6) . ?
S1 C31 1.792(8) . ?
O1 C37 1.239(10) . ?
O2 C37 1.287(9) . ?
O2 Hg2 2.751(6) 7_586 ?
C11 C12 1.531(16) . ?
C21 C22 1.517(14) . ?
C31 C32 1.392(12) . ?
C31 C36 1.398(11) . ?
C32 C33 1.372(13) . ?
C33 C34 1.371(13) . ?
C34 C35 1.401(14) . ?
C35 C36 1.395(12) . ?
C36 C37 1.505(12) . ?
